data_7206312
loop_
_publ_author_name
'Ma, Lu-Fang'
'Li, Xiu-Qin'
'Wang, Li-Ya'
'Hou, Hong-Wei'

_publ_section_title
;
 Syntheses and characterization of nickel(ii) and cobalt(ii)
 coordination polymers based on 5-bromoisophthalate anion and
 bis(imidazole) ligands
;
_journal_issue 14
_journal_name_full CrystEngComm
_journal_page_first 4625
_journal_paper_doi 10.1039/c1ce05308f
_journal_volume 13
_journal_year 2011
_chemical_formula_sum 'C17 H15 Br Co N4 O4'
_chemical_formula_weight 478.17
_chemical_name_systematic
;
?
;
_space_group_IT_number 14
_symmetry_cell_setting monoclinic
_symmetry_space_group_name_Hall '-P 2ybc'
_symmetry_space_group_name_H-M 'P 1 21/c 1'
_atom_sites_solution_hydrogens geom
_atom_sites_solution_primary direct
_atom_sites_solution_secondary difmap
_audit_creation_method SHELXL-97
_cell_angle_alpha 90.00
_cell_angle_beta 102.269(3)
_cell_angle_gamma 90.00
_cell_formula_units_Z 4
_cell_length_a 10.093(3)
_cell_length_b 20.139(5)
_cell_length_c 9.676(2)
_cell_measurement_reflns_used 2701
_cell_measurement_temperature 296(2)
_cell_measurement_theta_max 24.68
_cell_measurement_theta_min 2.38
_cell_volume 1921.9(8)
_computing_cell_refinement 'Bruker SMART'
_computing_data_collection 'Bruker SMART'
_computing_data_reduction 'Bruker SAINT'
_computing_molecular_graphics 'Bruker SHELXTL'
_computing_publication_material 'Bruker SHELXTL'
_computing_structure_refinement 'SHELXL-97 (Sheldrick, 1997)'
_computing_structure_solution 'SHELXS-97 (Sheldrick, 1990)'
_diffrn_ambient_temperature 296(2)
_diffrn_measured_fraction_theta_full 0.984
_diffrn_measured_fraction_theta_max 0.984
_diffrn_measurement_device_type 'CCD area detector'
_diffrn_measurement_method 'phi and omega scans'
_diffrn_radiation_monochromator graphite
_diffrn_radiation_source 'fine-focus sealed tube'
_diffrn_radiation_type MoK\a
_diffrn_radiation_wavelength 0.71073
_diffrn_reflns_av_R_equivalents 0.0609
_diffrn_reflns_av_sigmaI/netI 0.0594
_diffrn_reflns_limit_h_max 11
_diffrn_reflns_limit_h_min -12
_diffrn_reflns_limit_k_max 24
_diffrn_reflns_limit_k_min -23
_diffrn_reflns_limit_l_max 11
_diffrn_reflns_limit_l_min -11
_diffrn_reflns_number 13016
_diffrn_reflns_theta_full 25.50
_diffrn_reflns_theta_max 25.50
_diffrn_reflns_theta_min 2.38
_exptl_absorpt_coefficient_mu 3.002
_exptl_absorpt_correction_T_max 0.5993
_exptl_absorpt_correction_T_min 0.5207
_exptl_absorpt_correction_type multi-scan
_exptl_absorpt_process_details sadabs
_exptl_crystal_colour pink
_exptl_crystal_density_diffrn 1.653
_exptl_crystal_density_method 'not measured'
_exptl_crystal_description block
_exptl_crystal_F_000 956
_exptl_crystal_size_max 0.25
_exptl_crystal_size_mid 0.21
_exptl_crystal_size_min 0.19
_refine_diff_density_max 0.905
_refine_diff_density_min -0.416
_refine_diff_density_rms 0.094
_refine_ls_extinction_method none
_refine_ls_goodness_of_fit_ref 1.043
_refine_ls_hydrogen_treatment constr
_refine_ls_matrix_type full
_refine_ls_number_parameters 244
_refine_ls_number_reflns 3516
_refine_ls_number_restraints 0
_refine_ls_restrained_S_all 1.043
_refine_ls_R_factor_all 0.0766
_refine_ls_R_factor_gt 0.0416
_refine_ls_shift/su_max 0.001
_refine_ls_shift/su_mean 0.000
_refine_ls_structure_factor_coef Fsqd
_refine_ls_weighting_details 'calc w=1/[\s^2^(Fo^2^)+(0.0542P)^2^+0.6109P] where P=(Fo^2^+2Fc^2^)/3'
_refine_ls_weighting_scheme calc
_refine_ls_wR_factor_gt 0.0938
_refine_ls_wR_factor_ref 0.1133
_reflns_number_gt 2443
_reflns_number_total 3516
_reflns_threshold_expression >2sigma(I)
_cod_data_source_file c1ce05308f.txt
_cod_data_source_block bb3
_cod_depositor_comments
;
The following automatic conversions were performed:

'_symmetry_cell_setting' value 'Monoclinic' changed to 'monoclinic'
according to /home/saulius/struct/CIF-dictionaries/cif_core.dic
dictionary named 'cif_core.dic' version 2.4.1 from 2010-06-29.

Automatic conversion script
Id: cif_fix_values 1715 2011-07-08 13:25:40Z adriana 
;
_cod_original_cell_volume 1921.8(8)
_cod_original_sg_symbol_H-M P2(1)/c
_cod_database_code 7206312

loop_
_symmetry_equiv_pos_as_xyz
'x, y, z'
'-x, y+1/2, -z+1/2'
'-x, -y, -z'
'x, -y-1/2, z-1/2'

loop_
_atom_site_label
_atom_site_type_symbol
_atom_site_fract_x
_atom_site_fract_y
_atom_site_fract_z
_atom_site_U_iso_or_equiv
_atom_site_adp_type
_atom_site_occupancy
_atom_site_symmetry_multiplicity
_atom_site_calc_flag
_atom_site_refinement_flags
_atom_site_disorder_assembly
_atom_site_disorder_group
Co1 Co 0.84084(5) 0.05914(2) 1.07116(6) 0.02906(17) Uani 1 1 d . . .
Br1 Br 0.61333(6) -0.26292(3) 0.54502(7) 0.0773(3) Uani 1 1 d . . .
O1 O 0.9660(3) -0.09182(13) 0.8474(3) 0.0359(7) Uani 1 1 d . . .
O2 O 0.8503(3) -0.01217(15) 0.9253(3) 0.0504(8) Uani 1 1 d . . .
O3 O 0.3709(3) -0.06051(14) 0.9448(3) 0.0397(7) Uani 1 1 d . . .
O4 O 0.2538(3) -0.13115(14) 0.7944(3) 0.0410(7) Uani 1 1 d . . .
N1 N 0.8246(3) 0.13002(17) 0.9054(4) 0.0385(8) Uani 1 1 d . . .
N2 N 0.8857(4) 0.19033(16) 0.7387(4) 0.0398(9) Uani 1 1 d . . .
N3 N 1.0591(4) 0.08498(17) 0.5991(4) 0.0431(9) Uani 1 1 d . . .
N4 N 1.1445(4) 0.01455(16) 0.7679(4) 0.0416(9) Uani 1 1 d . . .
C1 C 0.7286(4) -0.10332(17) 0.8118(4) 0.0258(8) Uani 1 1 d . . .
C2 C 0.6086(4) -0.08547(18) 0.8508(4) 0.0281(9) Uani 1 1 d . . .
H2 H 0.6076 -0.0497 0.9113 0.034 Uiso 1 1 calc R . .
C3 C 0.4904(4) -0.12073(18) 0.7998(4) 0.0273(8) Uani 1 1 d . . .
C4 C 0.4910(4) -0.17304(19) 0.7065(4) 0.0339(9) Uani 1 1 d . . .
H4 H 0.4116 -0.1962 0.6698 0.041 Uiso 1 1 calc R . .
C5 C 0.6106(4) -0.1901(2) 0.6690(4) 0.0375(10) Uani 1 1 d . . .
C6 C 0.7299(4) -0.15678(18) 0.7210(4) 0.0324(9) Uani 1 1 d . . .
H6 H 0.8100 -0.1698 0.6958 0.039 Uiso 1 1 calc R . .
C7 C 0.8575(4) -0.06623(18) 0.8663(4) 0.0276(8) Uani 1 1 d . . .
C8 C 0.3633(4) -0.10332(19) 0.8494(4) 0.0307(9) Uani 1 1 d . . .
C9 C 0.9270(5) 0.15226(19) 0.8539(4) 0.0379(10) Uani 1 1 d . . .
H9 H 1.0174 0.1427 0.8927 0.045 Uiso 1 1 calc R . .
C10 C 0.7129(5) 0.1556(3) 0.8180(5) 0.0565(13) Uani 1 1 d . . .
H10 H 0.6242 0.1486 0.8276 0.068 Uiso 1 1 calc R . .
C11 C 0.7487(5) 0.1925(3) 0.7155(5) 0.0585(14) Uani 1 1 d . . .
H11 H 0.6906 0.2151 0.6432 0.070 Uiso 1 1 calc R . .
C12 C 0.9736(5) 0.2224(2) 0.6584(5) 0.0486(12) Uani 1 1 d . . .
H12A H 1.0669 0.2175 0.7092 0.058 Uiso 1 1 calc R . .
H12B H 0.9531 0.2695 0.6521 0.058 Uiso 1 1 calc R . .
C13 C 0.9605(5) 0.1949(2) 0.5099(5) 0.0484(12) Uani 1 1 d . . .
H13A H 0.8787 0.2131 0.4509 0.058 Uiso 1 1 calc R . .
H13B H 1.0366 0.2109 0.4729 0.058 Uiso 1 1 calc R . .
C14 C 0.9550(5) 0.1199(2) 0.4953(5) 0.0497(12) Uani 1 1 d . . .
H14A H 0.8664 0.1047 0.5053 0.060 Uiso 1 1 calc R . .
H14B H 0.9655 0.1082 0.4010 0.060 Uiso 1 1 calc R . .
C15 C 1.0344(5) 0.0369(2) 0.6853(4) 0.0394(10) Uani 1 1 d . . .
H15 H 0.9480 0.0211 0.6862 0.047 Uiso 1 1 calc R . .
C16 C 1.2481(5) 0.0512(3) 0.7332(6) 0.0698(17) Uani 1 1 d . . .
H16 H 1.3398 0.0468 0.7742 0.084 Uiso 1 1 calc R . .
C17 C 1.1943(6) 0.0946(3) 0.6296(6) 0.0723(17) Uani 1 1 d . . .
H17 H 1.2418 0.1254 0.5872 0.087 Uiso 1 1 calc R . .

loop_
_atom_site_aniso_label
_atom_site_aniso_U_11
_atom_site_aniso_U_22
_atom_site_aniso_U_33
_atom_site_aniso_U_23
_atom_site_aniso_U_13
_atom_site_aniso_U_12
Co1 0.0194(3) 0.0295(3) 0.0407(3) -0.0045(2) 0.0119(2) -0.0015(2)
Br1 0.0560(4) 0.0794(4) 0.1040(5) -0.0635(3) 0.0341(3) -0.0202(3)
O1 0.0184(15) 0.0381(16) 0.0530(18) -0.0061(13) 0.0115(13) -0.0008(12)
O2 0.0303(18) 0.0481(19) 0.075(2) -0.0305(16) 0.0157(15) -0.0068(14)
O3 0.0264(16) 0.0448(17) 0.0513(18) -0.0112(14) 0.0160(13) 0.0002(13)
O4 0.0210(16) 0.0498(17) 0.0525(18) -0.0052(14) 0.0086(13) -0.0041(13)
N1 0.031(2) 0.046(2) 0.041(2) -0.0006(16) 0.0126(17) 0.0045(16)
N2 0.049(3) 0.036(2) 0.036(2) 0.0011(15) 0.0128(17) 0.0070(16)
N3 0.048(3) 0.038(2) 0.046(2) 0.0033(17) 0.0161(19) 0.0031(17)
N4 0.038(2) 0.035(2) 0.056(2) 0.0049(17) 0.0194(19) 0.0010(16)
C1 0.020(2) 0.027(2) 0.031(2) 0.0011(16) 0.0077(16) 0.0016(15)
C2 0.026(2) 0.0260(19) 0.035(2) -0.0017(16) 0.0128(18) 0.0010(16)
C3 0.020(2) 0.029(2) 0.034(2) 0.0021(16) 0.0088(17) 0.0003(15)
C4 0.021(2) 0.042(2) 0.040(2) -0.0071(18) 0.0090(18) -0.0093(17)
C5 0.034(3) 0.040(2) 0.043(3) -0.0124(19) 0.018(2) -0.0038(18)
C6 0.022(2) 0.037(2) 0.041(2) -0.0073(18) 0.0133(18) 0.0007(17)
C7 0.022(2) 0.032(2) 0.030(2) -0.0005(17) 0.0105(17) 0.0002(16)
C8 0.023(2) 0.029(2) 0.041(2) 0.0044(18) 0.0094(18) 0.0012(16)
C9 0.038(3) 0.035(2) 0.042(3) -0.0030(19) 0.013(2) 0.0019(19)
C10 0.036(3) 0.071(3) 0.063(3) 0.008(3) 0.010(2) 0.010(2)
C11 0.049(4) 0.072(3) 0.055(3) 0.020(3) 0.012(3) 0.021(3)
C12 0.064(3) 0.040(3) 0.046(3) 0.006(2) 0.020(2) -0.005(2)
C13 0.061(3) 0.043(3) 0.044(3) 0.008(2) 0.018(2) 0.002(2)
C14 0.062(3) 0.047(3) 0.040(3) 0.001(2) 0.011(2) 0.008(2)
C15 0.040(3) 0.032(2) 0.049(3) 0.0017(19) 0.017(2) 0.0004(19)
C16 0.034(3) 0.075(4) 0.101(4) 0.037(3) 0.017(3) -0.002(3)
C17 0.056(4) 0.068(4) 0.099(5) 0.041(3) 0.031(3) 0.001(3)

loop_
_atom_type_symbol
_atom_type_description
_atom_type_scat_dispersion_real
_atom_type_scat_dispersion_imag
_atom_type_scat_source
C C 0.0033 0.0016 'International Tables Vol C Tables 4.2.6.8 and 6.1.1.4'
H H 0.0000 0.0000 'International Tables Vol C Tables 4.2.6.8 and 6.1.1.4'
N N 0.0061 0.0033 'International Tables Vol C Tables 4.2.6.8 and 6.1.1.4'
O O 0.0106 0.0060 'International Tables Vol C Tables 4.2.6.8 and 6.1.1.4'
Co Co 0.3494 0.9721 'International Tables Vol C Tables 4.2.6.8 and 6.1.1.4'
Br Br -0.2901 2.4595 'International Tables Vol C Tables 4.2.6.8 and 6.1.1.4'

loop_
_geom_angle_atom_site_label_1
_geom_angle_atom_site_label_2
_geom_angle_atom_site_label_3
_geom_angle
_geom_angle_site_symmetry_1
_geom_angle_site_symmetry_3
_geom_angle_publ_flag
O2 Co1 O1 108.24(11) . 3_757 ?
O2 Co1 O3 98.91(11) . 3_657 ?
O1 Co1 O3 152.84(11) 3_757 3_657 ?
O2 Co1 N1 87.59(14) . . ?
O1 Co1 N1 89.35(12) 3_757 . ?
O3 Co1 N1 91.24(12) 3_657 . ?
O2 Co1 N4 90.52(14) . 3_757 ?
O1 Co1 N4 91.71(12) 3_757 3_757 ?
O3 Co1 N4 88.56(13) 3_657 3_757 ?
N1 Co1 N4 178.04(13) . 3_757 ?
O2 Co1 O4 158.53(11) . 3_657 ?
O1 Co1 O4 93.20(10) 3_757 3_657 ?
O3 Co1 O4 59.64(10) 3_657 3_657 ?
N1 Co1 O4 91.66(12) . 3_657 ?
N4 Co1 O4 89.92(12) 3_757 3_657 ?
O2 Co1 C8 128.80(13) . 3_657 ?
O1 Co1 C8 122.96(12) 3_757 3_657 ?
O3 Co1 C8 29.91(11) 3_657 3_657 ?
N1 Co1 C8 93.23(12) . 3_657 ?
N4 Co1 C8 87.57(13) 3_757 3_657 ?
O4 Co1 C8 29.81(11) 3_657 3_657 ?
C7 O1 Co1 126.8(2) . 3_757 ?
C7 O2 Co1 163.4(3) . . ?
C8 O3 Co1 93.0(2) . 3_657 ?
C8 O4 Co1 84.9(2) . 3_657 ?
C9 N1 C10 104.4(4) . . ?
C9 N1 Co1 124.9(3) . . ?
C10 N1 Co1 130.1(3) . . ?
C9 N2 C11 106.4(4) . . ?
C9 N2 C12 125.5(4) . . ?
C11 N2 C12 128.1(4) . . ?
C15 N3 C17 106.4(4) . . ?
C15 N3 C14 124.9(4) . . ?
C17 N3 C14 128.6(4) . . ?
C15 N4 C16 104.9(4) . . ?
C15 N4 Co1 127.3(3) . 3_757 ?
C16 N4 Co1 127.7(3) . 3_757 ?
C2 C1 C6 119.8(3) . . ?
C2 C1 C7 121.2(3) . . ?
C6 C1 C7 119.0(3) . . ?
C3 C2 C1 120.3(3) . . ?
C3 C2 H2 119.8 . . ?
C1 C2 H2 119.8 . . ?
C2 C3 C4 119.9(3) . . ?
C2 C3 C8 119.7(3) . . ?
C4 C3 C8 120.4(3) . . ?
C5 C4 C3 119.1(4) . . ?
C5 C4 H4 120.5 . . ?
C3 C4 H4 120.5 . . ?
C4 C5 C6 122.0(4) . . ?
C4 C5 Br1 119.4(3) . . ?
C6 C5 Br1 118.6(3) . . ?
C5 C6 C1 118.9(4) . . ?
C5 C6 H6 120.6 . . ?
C1 C6 H6 120.6 . . ?
O2 C7 O1 124.4(4) . . ?
O2 C7 C1 118.0(3) . . ?
O1 C7 C1 117.6(3) . . ?
O4 C8 O3 122.1(4) . . ?
O4 C8 C3 119.7(4) . . ?
O3 C8 C3 118.2(3) . . ?
O4 C8 Co1 65.3(2) . 3_657 ?
O3 C8 Co1 57.05(19) . 3_657 ?
C3 C8 Co1 172.7(3) . 3_657 ?
N1 C9 N2 112.2(4) . . ?
N1 C9 H9 123.9 . . ?
N2 C9 H9 123.9 . . ?
C11 C10 N1 110.5(4) . . ?
C11 C10 H10 124.8 . . ?
N1 C10 H10 124.8 . . ?
C10 C11 N2 106.5(4) . . ?
C10 C11 H11 126.8 . . ?
N2 C11 H11 126.8 . . ?
N2 C12 C13 113.8(4) . . ?
N2 C12 H12A 108.8 . . ?
C13 C12 H12A 108.8 . . ?
N2 C12 H12B 108.8 . . ?
C13 C12 H12B 108.8 . . ?
H12A C12 H12B 107.7 . . ?
C14 C13 C12 116.4(4) . . ?
C14 C13 H13A 108.2 . . ?
C12 C13 H13A 108.2 . . ?
C14 C13 H13B 108.2 . . ?
C12 C13 H13B 108.2 . . ?
H13A C13 H13B 107.3 . . ?
N3 C14 C13 114.0(4) . . ?
N3 C14 H14A 108.8 . . ?
C13 C14 H14A 108.8 . . ?
N3 C14 H14B 108.8 . . ?
C13 C14 H14B 108.8 . . ?
H14A C14 H14B 107.6 . . ?
N4 C15 N3 112.7(4) . . ?
N4 C15 H15 123.7 . . ?
N3 C15 H15 123.7 . . ?
C17 C16 N4 108.7(5) . . ?
C17 C16 H16 125.7 . . ?
N4 C16 H16 125.7 . . ?
N3 C17 C16 107.3(4) . . ?
N3 C17 H17 126.4 . . ?
C16 C17 H17 126.4 . . ?

loop_
_geom_bond_atom_site_label_1
_geom_bond_atom_site_label_2
_geom_bond_distance
_geom_bond_site_symmetry_2
_geom_bond_publ_flag
Co1 O2 2.030(3) . ?
Co1 O1 2.049(3) 3_757 ?
Co1 O3 2.109(3) 3_657 ?
Co1 N1 2.127(3) . ?
Co1 N4 2.133(3) 3_757 ?
Co1 O4 2.289(3) 3_657 ?
Co1 C8 2.510(4) 3_657 ?
Br1 C5 1.899(4) . ?
O1 C7 1.259(4) . ?
O1 Co1 2.049(3) 3_757 ?
O2 C7 1.238(4) . ?
O3 C8 1.253(5) . ?
O3 Co1 2.109(3) 3_657 ?
O4 C8 1.253(5) . ?
O4 Co1 2.289(3) 3_657 ?
N1 C9 1.318(5) . ?
N1 C10 1.359(6) . ?
N2 C9 1.344(5) . ?
N2 C11 1.354(6) . ?
N2 C12 1.449(5) . ?
N3 C15 1.336(5) . ?
N3 C17 1.347(6) . ?
N3 C14 1.470(6) . ?
N4 C15 1.303(5) . ?
N4 C16 1.379(6) . ?
N4 Co1 2.133(3) 3_757 ?
C1 C2 1.390(5) . ?
C1 C6 1.391(5) . ?
C1 C7 1.496(5) . ?
C2 C3 1.385(5) . ?
C2 H2 0.9300 . ?
C3 C4 1.389(5) . ?
C3 C8 1.503(5) . ?
C4 C5 1.376(5) . ?
C4 H4 0.9300 . ?
C5 C6 1.376(5) . ?
C6 H6 0.9300 . ?
C8 Co1 2.510(4) 3_657 ?
C9 H9 0.9300 . ?
C10 C11 1.349(7) . ?
C10 H10 0.9300 . ?
C11 H11 0.9300 . ?
C12 C13 1.519(6) . ?
C12 H12A 0.9700 . ?
C12 H12B 0.9700 . ?
C13 C14 1.516(6) . ?
C13 H13A 0.9700 . ?
C13 H13B 0.9700 . ?
C14 H14A 0.9700 . ?
C14 H14B 0.9700 . ?
C15 H15 0.9300 . ?
C16 C17 1.355(7) . ?
C16 H16 0.9300 . ?
C17 H17 0.9300 . ?

loop_
_geom_torsion_atom_site_label_1
_geom_torsion_atom_site_label_2
_geom_torsion_atom_site_label_3
_geom_torsion_atom_site_label_4
_geom_torsion
_geom_torsion_site_symmetry_1
_geom_torsion_site_symmetry_2
_geom_torsion_site_symmetry_3
_geom_torsion_site_symmetry_4
_geom_torsion_publ_flag
O1 Co1 O2 C7 93.3(10) 3_757 . . . ?
O3 Co1 O2 C7 -87.3(10) 3_657 . . . ?
N1 Co1 O2 C7 -178.2(10) . . . . ?
N4 Co1 O2 C7 1.3(10) 3_757 . . . ?
O4 Co1 O2 C7 -89.8(10) 3_657 . . . ?
C8 Co1 O2 C7 -86.0(10) 3_657 . . . ?
O2 Co1 N1 C9 -79.1(3) . . . . ?
O1 Co1 N1 C9 29.2(3) 3_757 . . . ?
O3 Co1 N1 C9 -178.0(3) 3_657 . . . ?
N4 Co1 N1 C9 -94(4) 3_757 . . . ?
O4 Co1 N1 C9 122.4(3) 3_657 . . . ?
C8 Co1 N1 C9 152.2(3) 3_657 . . . ?
O2 Co1 N1 C10 91.4(4) . . . . ?
O1 Co1 N1 C10 -160.3(4) 3_757 . . . ?
O3 Co1 N1 C10 -7.5(4) 3_657 . . . ?
N4 Co1 N1 C10 77(4) 3_757 . . . ?
O4 Co1 N1 C10 -67.2(4) 3_657 . . . ?
C8 Co1 N1 C10 -37.4(4) 3_657 . . . ?
C6 C1 C2 C3 0.1(6) . . . . ?
C7 C1 C2 C3 -179.6(3) . . . . ?
C1 C2 C3 C4 -1.7(6) . . . . ?
C1 C2 C3 C8 176.5(3) . . . . ?
C2 C3 C4 C5 1.7(6) . . . . ?
C8 C3 C4 C5 -176.5(4) . . . . ?
C3 C4 C5 C6 -0.2(6) . . . . ?
C3 C4 C5 Br1 178.5(3) . . . . ?
C4 C5 C6 C1 -1.4(6) . . . . ?
Br1 C5 C6 C1 179.9(3) . . . . ?
C2 C1 C6 C5 1.4(6) . . . . ?
C7 C1 C6 C5 -178.9(4) . . . . ?
Co1 O2 C7 O1 -95.0(10) . . . . ?
Co1 O2 C7 C1 86.0(10) . . . . ?
Co1 O1 C7 O2 8.6(6) 3_757 . . . ?
Co1 O1 C7 C1 -172.4(2) 3_757 . . . ?
C2 C1 C7 O2 -13.2(5) . . . . ?
C6 C1 C7 O2 167.1(4) . . . . ?
C2 C1 C7 O1 167.7(3) . . . . ?
C6 C1 C7 O1 -12.0(5) . . . . ?
Co1 O4 C8 O3 5.4(4) 3_657 . . . ?
Co1 O4 C8 C3 -174.0(3) 3_657 . . . ?
Co1 O3 C8 O4 -5.8(4) 3_657 . . . ?
Co1 O3 C8 C3 173.6(3) 3_657 . . . ?
C2 C3 C8 O4 173.8(3) . . . . ?
C4 C3 C8 O4 -8.0(6) . . . . ?
C2 C3 C8 O3 -5.6(5) . . . . ?
C4 C3 C8 O3 172.6(4) . . . . ?
C2 C3 C8 Co1 42(2) . . . 3_657 ?
C4 C3 C8 Co1 -139(2) . . . 3_657 ?
C10 N1 C9 N2 -0.1(5) . . . . ?
Co1 N1 C9 N2 172.3(3) . . . . ?
C11 N2 C9 N1 0.1(5) . . . . ?
C12 N2 C9 N1 179.6(4) . . . . ?
C9 N1 C10 C11 0.1(5) . . . . ?
Co1 N1 C10 C11 -171.8(3) . . . . ?
N1 C10 C11 N2 -0.1(6) . . . . ?
C9 N2 C11 C10 0.0(5) . . . . ?
C12 N2 C11 C10 -179.5(4) . . . . ?
C9 N2 C12 C13 113.0(5) . . . . ?
C11 N2 C12 C13 -67.6(6) . . . . ?
N2 C12 C13 C14 -44.2(6) . . . . ?
C15 N3 C14 C13 125.9(4) . . . . ?
C17 N3 C14 C13 -52.7(7) . . . . ?
C12 C13 C14 N3 -46.9(6) . . . . ?
C16 N4 C15 N3 0.4(5) . . . . ?
Co1 N4 C15 N3 177.5(3) 3_757 . . . ?
C17 N3 C15 N4 -0.6(5) . . . . ?
C14 N3 C15 N4 -179.4(4) . . . . ?
C15 N4 C16 C17 0.0(6) . . . . ?
Co1 N4 C16 C17 -177.1(4) 3_757 . . . ?
C15 N3 C17 C16 0.6(6) . . . . ?
C14 N3 C17 C16 179.4(5) . . . . ?
N4 C16 C17 N3 -0.4(7) . . . . ?
